data_7059482
loop_
_publ_author_name
'da Silva, Caroline Moraes'
'Ellena, Javier'
'Frem, Regina C\'elia Galv\~ao'

_publ_section_title
;
 Chemical transformation of a luminescent two-dimensional Eu(iii)
 coordination polymer in the aqueous phase
;
_journal_issue 24
_journal_name_full 'New Journal of Chemistry'
_journal_page_first 10146
_journal_page_last 10152
_journal_paper_doi 10.1039/C9NJ06075H
_journal_volume 44
_journal_year 2020
_chemical_formula_moiety 'C14 H7 Eu N2 O8'
_chemical_formula_sum 'C14 H7 Eu N2 O8'
_chemical_formula_weight 483.18
_chemical_name_systematic CMS31
_space_group_crystal_system monoclinic
_space_group_IT_number 14
_space_group_name_Hall '-P 2ybc'
_space_group_name_H-M_alt 'P 1 21/c 1'
_atom_sites_solution_hydrogens mixed
_atom_sites_solution_primary dual
_audit_creation_date 2019-11-26
_audit_creation_method
;
Olex2 1.3
(compiled 2019.09.11 svn.r3662 for OlexSys, GUI svn.r5938)
;
_audit_update_record
;
2019-11-26 deposited with the CCDC.	2020-04-06 downloaded from the CCDC.
;
_cell_angle_alpha 90
_cell_angle_beta 102.388(3)
_cell_angle_gamma 90
_cell_formula_units_Z 4
_cell_length_a 12.2655(3)
_cell_length_b 8.3615(2)
_cell_length_c 13.5192(3)
_cell_measurement_reflns_used 11764
_cell_measurement_temperature 293(2)
_cell_measurement_theta_max 31.8520
_cell_measurement_theta_min 2.8470
_cell_volume 1354.22(6)
_computing_cell_refinement 'CrysAlisPro 1.171.40.61a (Rigaku OD, 2019)'
_computing_data_collection 'CrysAlisPro 1.171.40.61a (Rigaku OD, 2019)'
_computing_data_reduction 'CrysAlisPro 1.171.40.61a (Rigaku OD, 2019)'
_computing_molecular_graphics 'Olex2 1.3 (Dolomanov et al., 2009)'
_computing_publication_material 'Olex2 1.3 (Dolomanov et al., 2009)'
_computing_structure_refinement 'XL n/a (Sheldrick, 2008)'
_computing_structure_solution 'ShelXT n/a (Sheldrick, 2015)'
_diffrn_ambient_temperature 293(2)
_diffrn_detector 'CCD plate'
_diffrn_measured_fraction_theta_full 0.999
_diffrn_measured_fraction_theta_max 0.999
_diffrn_measurement_details
;
List of Runs (angles in degrees, time in seconds):

  # Type    Start    End  Width  t~exp~   \w     \q     \k     \f   Frames
#--------------------------------------------------------------------------
  1  \w    -69.00 118.00   1.00    1.98    --   27.63  54.00-120.00  187
;
_diffrn_measurement_device 'two-circle diffractometer'
_diffrn_measurement_device_type 'XtaLAB Mini (ROW)'
_diffrn_measurement_method '\w scans'
_diffrn_orient_matrix_type 'CrysAlisPro convention (1999,Acta A55,543-557)'
_diffrn_orient_matrix_UB_11 -0.0524568000
_diffrn_orient_matrix_UB_12 0.0204177000
_diffrn_orient_matrix_UB_13 -0.0309970000
_diffrn_orient_matrix_UB_21 0.0171929000
_diffrn_orient_matrix_UB_22 0.0810032000
_diffrn_orient_matrix_UB_23 -0.0002030000
_diffrn_orient_matrix_UB_31 0.0214732000
_diffrn_orient_matrix_UB_32 -0.0148599000
_diffrn_orient_matrix_UB_33 -0.0438259000
_diffrn_radiation_monochromator graphite
_diffrn_radiation_probe x-ray
_diffrn_radiation_type 'Mo K\a'
_diffrn_radiation_wavelength 0.71073
_diffrn_reflns_av_R_equivalents 0.0356
_diffrn_reflns_av_unetI/netI 0.0169
_diffrn_reflns_Laue_measured_fraction_full 0.999
_diffrn_reflns_Laue_measured_fraction_max 0.999
_diffrn_reflns_limit_h_max 14
_diffrn_reflns_limit_h_min -14
_diffrn_reflns_limit_k_max 10
_diffrn_reflns_limit_k_min -10
_diffrn_reflns_limit_l_max 16
_diffrn_reflns_limit_l_min -16
_diffrn_reflns_number 24878
_diffrn_reflns_point_group_measured_fraction_full 0.999
_diffrn_reflns_point_group_measured_fraction_max 0.999
_diffrn_reflns_theta_full 25.242
_diffrn_reflns_theta_max 25.500
_diffrn_reflns_theta_min 2.883
_diffrn_source 'fine-focus sealed X-ray tube'
_diffrn_source_type 'Rigaku (Mo) X-ray Source'
_exptl_absorpt_coefficient_mu 4.686
_exptl_absorpt_correction_T_max 0.660
_exptl_absorpt_correction_T_min 0.428
_exptl_absorpt_correction_type analytical
_exptl_absorpt_process_details
;
CrysAlisPro 1.171.40.61a (Rigaku Oxford Diffraction, 2019)
Analytical numeric absorption correction using a multifaceted crystal
			model based on expressions derived by R.C. Clark & J.S. Reid.
(Clark, R. C. & Reid, J. S. (1995). Acta Cryst. A51, 887-897)
Empirical absorption correction using spherical harmonics,
 implemented in SCALE3 ABSPACK scaling algorithm.
;
_exptl_crystal_colour 'clear light colourless'
_exptl_crystal_colour_lustre clear
_exptl_crystal_colour_modifier light
_exptl_crystal_colour_primary colourless
_exptl_crystal_density_diffrn 2.370
_exptl_crystal_description prism
_exptl_crystal_F_000 928
_exptl_crystal_size_max 0.361
_exptl_crystal_size_mid 0.179
_exptl_crystal_size_min 0.108
_refine_diff_density_max 1.974
_refine_diff_density_min -1.812
_refine_diff_density_rms 0.199
_refine_ls_extinction_method none
_refine_ls_goodness_of_fit_ref 1.227
_refine_ls_hydrogen_treatment mixed
_refine_ls_matrix_type full
_refine_ls_number_parameters 233
_refine_ls_number_reflns 2518
_refine_ls_number_restraints 0
_refine_ls_restrained_S_all 1.227
_refine_ls_R_factor_all 0.0346
_refine_ls_R_factor_gt 0.0306
_refine_ls_shift/su_max 0.000
_refine_ls_shift/su_mean 0.000
_refine_ls_structure_factor_coef Fsqd
_refine_ls_weighting_details 'w=1/[\s^2^(Fo^2^)+(0.0293P)^2^+8.3459P] where P=(Fo^2^+2Fc^2^)/3'
_refine_ls_weighting_scheme calc
_refine_ls_wR_factor_gt 0.0723
_refine_ls_wR_factor_ref 0.0751
_reflns_Friedel_coverage 0.000
_reflns_number_gt 2325
_reflns_number_total 2518
_reflns_threshold_expression 'I > 2\s(I)'
_cod_data_source_file c9nj06075h13.cif
_cod_data_source_block cms31
_cod_depositor_comments
;Adding full bibliography for 7059482.cif.

 Adding full bibliography for 7059482.cif.
;
_cod_database_code 7059482
_shelx_shelxl_version_number 2018/3
_chemical_oxdiff_formula 'C14 H6 O6 N2 Eu1'
_shelx_space_group_comment
;
The symmetry employed for this shelxl refinement is uniquely defined
by the following loop, which should always be used as a source of
symmetry information in preference to the above space-group names.
They are only intended as comments.
;
_reflns_odcompleteness_completeness 77.99
_reflns_odcompleteness_iscentric 1
_reflns_odcompleteness_theta 26.32
_olex2_refinement_description
;
1. Fixed Uiso
 At 1.2 times of:
  All C(H) groups
2.a Aromatic/amide H refined with riding coordinates:
 C101(H101), C007(H007), C015(H015), C018(H018), C028(H028)
;
_smtbx_masks_void_probe_radius 1.2
_smtbx_masks_void_truncation_radius 1.2
_olex2_submission_special_instructions 'No special instructions were received'
_oxdiff_exptl_absorpt_empirical_details
;
Empirical correction (ABSPACK) includes:
- Absorption correction using spherical harmonics
- Frame scaling
;
_oxdiff_exptl_absorpt_empirical_full_max 1.099
_oxdiff_exptl_absorpt_empirical_full_min 0.929

loop_
_space_group_symop_operation_xyz
'x, y, z'
'-x, y+1/2, -z+1/2'
'-x, -y, -z'
'x, -y-1/2, z-1/2'

loop_
_atom_site_label
_atom_site_type_symbol
_atom_site_fract_x
_atom_site_fract_y
_atom_site_fract_z
_atom_site_U_iso_or_equiv
_atom_site_adp_type
_atom_site_occupancy
_atom_site_site_symmetry_order
_atom_site_calc_flag
_atom_site_refinement_flags_posn
_atom_site_refinement_flags_adp
_atom_site_refinement_flags_occupancy
_atom_site_disorder_assembly
_atom_site_disorder_group
C101 C -0.0936(5) 0.2971(7) 0.1079(5) 0.0305(13) Uani 1 1 d . . . . .
H101 H -0.153827 0.227017 0.096007 0.037 Uiso 1 1 calc R U . . .
Eu1 Eu 0.30185(2) 0.23362(3) 0.18215(2) 0.01148(10) Uani 1 1 d . . . . .
O2 O 0.2687(4) 0.2747(4) 0.0029(3) 0.0234(8) Uani 1 1 d . . . . .
O1 O 0.3885(3) 0.0036(4) 0.2768(3) 0.0192(7) Uani 1 1 d . . . . .
O2W O 0.2803(3) 0.2900(5) 0.3461(3) 0.0216(8) Uani 1 1 d . . . . .
O3 O 0.2833(3) 0.5137(4) 0.1725(3) 0.0208(8) Uani 1 1 d . . . . .
O1W O 0.4863(3) 0.3092(4) 0.2135(2) 0.0181(7) Uani 1 1 d . . . . .
C007 C 0.4339(4) -0.2493(6) 0.0733(4) 0.0159(10) Uani 1 1 d . . . . .
H007 H 0.466461 -0.339889 0.107204 0.019 Uiso 1 1 calc R U . . .
N2 N 0.1037(3) 0.3338(5) 0.1441(3) 0.0167(9) Uani 1 1 d . . . . .
C009 C 0.4114(4) -0.1148(6) 0.1258(4) 0.0148(9) Uani 1 1 d . . . . .
C010 C 0.4396(4) -0.1003(6) 0.2389(3) 0.0140(9) Uani 1 1 d . . . . .
C011 C 0.3411(4) 0.0233(6) -0.0218(4) 0.0145(9) Uani 1 1 d . . . . .
N1 N 0.3637(3) 0.0151(5) 0.0794(3) 0.0132(8) Uani 1 1 d . . . . .
O4 O 0.1439(3) 0.0298(5) 0.1525(3) 0.0239(8) Uani 1 1 d . . . . .
C014 C 0.2930(4) 0.1813(6) -0.0615(4) 0.0166(10) Uani 1 1 d . . . . .
C015 C 0.3627(4) -0.1039(6) -0.0800(4) 0.0204(11) Uani 1 1 d . . . . .
H015 H 0.348410 -0.096301 -0.150269 0.024 Uiso 1 1 calc R U . . .
O5 O -0.0370(3) -0.0342(5) 0.1102(4) 0.0392(11) Uani 1 1 d . . . . .
C017 C 0.0143(4) 0.2404(6) 0.1266(4) 0.0182(11) Uani 1 1 d . . . . .
C018 C 0.4061(5) -0.2434(6) -0.0313(4) 0.0194(11) Uani 1 1 d . . . . .
H018 H 0.416441 -0.332964 -0.068997 0.023 Uiso 1 1 calc R U . . .
C019 C 0.0347(5) 0.0643(6) 0.1277(4) 0.0239(11) Uani 1 1 d . . . . .
C020 C 0.0869(5) 0.4927(6) 0.1427(4) 0.0208(11) Uani 1 1 d . . . . .
C022 C 0.1936(5) 0.5900(6) 0.1623(4) 0.0222(11) Uani 1 1 d . . . . .
O6 O 0.1868(4) 0.7366(5) 0.1680(5) 0.0467(14) Uani 1 1 d . . . . .
C027 C -0.0189(5) 0.5590(7) 0.1246(5) 0.0277(12) Uani 1 1 d . . . . .
H027 H -0.025(6) 0.662(9) 0.129(5) 0.033 Uiso 1 1 d . U . . .
C028 C -0.1102(5) 0.4605(7) 0.1072(5) 0.0321(14) Uani 1 1 d . . . . .
H028 H -0.181968 0.502827 0.095224 0.039 Uiso 1 1 calc R U . . .
H4 H 0.160(7) -0.060(11) 0.153(6) 0.06(3) Uiso 1 1 d . . . . .

loop_
_atom_site_aniso_label
_atom_site_aniso_U_11
_atom_site_aniso_U_22
_atom_site_aniso_U_33
_atom_site_aniso_U_23
_atom_site_aniso_U_13
_atom_site_aniso_U_12
C101 0.018(3) 0.023(3) 0.049(4) 0.006(3) 0.006(3) 0.002(2)
Eu1 0.01411(15) 0.00993(15) 0.01026(15) -0.00050(8) 0.00232(10) 0.00035(8)
O2 0.039(2) 0.0160(18) 0.0154(18) 0.0027(14) 0.0071(17) 0.0101(16)
O1 0.0269(19) 0.0146(17) 0.0160(17) 0.0014(14) 0.0042(14) 0.0054(15)
O2W 0.032(2) 0.0219(19) 0.0112(17) -0.0041(15) 0.0062(15) 0.0002(16)
O3 0.0258(19) 0.0102(17) 0.0269(19) -0.0002(14) 0.0068(15) 0.0002(15)
O1W 0.0183(17) 0.0208(18) 0.0148(16) -0.0036(14) 0.0029(14) -0.0078(15)
C007 0.009(2) 0.014(2) 0.024(3) 0.0001(19) 0.003(2) 0.0014(17)
N2 0.021(2) 0.009(2) 0.020(2) 0.0004(16) 0.0060(17) 0.0031(17)
C009 0.014(2) 0.012(2) 0.019(2) 0.0013(19) 0.0050(18) 0.0022(18)
C010 0.017(2) 0.011(2) 0.014(2) 0.0022(18) 0.0044(19) -0.0034(19)
C011 0.013(2) 0.014(2) 0.015(2) -0.0022(19) 0.0007(18) 0.0020(18)
N1 0.0146(19) 0.0117(19) 0.0131(19) -0.0006(15) 0.0026(15) 0.0026(15)
O4 0.0203(19) 0.0093(18) 0.042(2) -0.0013(16) 0.0059(17) 0.0018(15)
C014 0.021(2) 0.015(2) 0.015(2) -0.0002(19) 0.006(2) -0.005(2)
C015 0.024(3) 0.022(3) 0.016(2) -0.002(2) 0.006(2) 0.000(2)
O5 0.024(2) 0.016(2) 0.074(3) 0.001(2) 0.004(2) -0.0069(17)
C017 0.018(3) 0.016(3) 0.022(3) 0.0027(19) 0.005(2) 0.0032(19)
C018 0.026(3) 0.016(2) 0.019(3) -0.0041(19) 0.012(2) 0.003(2)
C019 0.025(3) 0.014(3) 0.031(3) 0.003(2) 0.003(2) -0.001(2)
C020 0.030(3) 0.010(2) 0.022(3) 0.003(2) 0.004(2) 0.006(2)
C022 0.034(3) 0.007(2) 0.026(3) 0.002(2) 0.005(2) 0.005(2)
O6 0.039(3) 0.013(2) 0.087(4) -0.003(2) 0.011(3) 0.0016(18)
C027 0.034(3) 0.015(3) 0.034(3) 0.002(2) 0.007(2) 0.007(2)
C028 0.020(3) 0.025(3) 0.049(4) 0.007(3) 0.003(3) 0.012(2)

loop_
_atom_type_symbol
_atom_type_description
_atom_type_scat_dispersion_real
_atom_type_scat_dispersion_imag
_atom_type_scat_source
C C 0.0033 0.0016 'International Tables Vol C Tables 4.2.6.8 and 6.1.1.4'
H H 0.0000 0.0000 'International Tables Vol C Tables 4.2.6.8 and 6.1.1.4'
Eu Eu -0.1578 3.6682 'International Tables Vol C Tables 4.2.6.8 and 6.1.1.4'
N N 0.0061 0.0033 'International Tables Vol C Tables 4.2.6.8 and 6.1.1.4'
O O 0.0106 0.0060 'International Tables Vol C Tables 4.2.6.8 and 6.1.1.4'

loop_
_exptl_crystal_face_index_h
_exptl_crystal_face_index_k
_exptl_crystal_face_index_l
_exptl_crystal_face_perp_dist
-1 1 0 0.0540
1 -1 0 0.0540
2 -8 14 0.1313
-2 8 -14 0.1313
-1 0 1 0.1506
1 0 -1 0.1506
1 1 0 0.0655
2 8 13 0.1065
-1 -1 0 0.0655
-2 -8 -13 0.1065

loop_
_geom_angle_atom_site_label_1
_geom_angle_atom_site_label_2
_geom_angle_atom_site_label_3
_geom_angle
_geom_angle_site_symmetry_1
_geom_angle_site_symmetry_3
_geom_angle_publ_flag
C017 C101 H101 120.8 . . ?
C017 C101 C028 118.5(6) . . ?
C028 C101 H101 120.8 . . ?
O2 Eu1 O1 127.43(12) . . ?
O2 Eu1 N2 78.38(13) . . ?
O2 Eu1 C010 109.09(12) . . ?
O2 Eu1 N1 63.23(12) . . ?
O2 Eu1 O4 88.77(14) . . ?
O2 Eu1 C022 78.89(13) . . ?
O1 Eu1 N2 131.78(13) . . ?
O1 Eu1 C010 18.70(11) . . ?
O1 Eu1 N1 64.19(12) . . ?
O1 Eu1 O4 77.57(12) . . ?
O1 Eu1 C022 153.59(12) . . ?
O2W Eu1 O2 154.45(13) . . ?
O2W Eu1 O1 77.60(12) . . ?
O2W Eu1 O3 79.75(13) . . ?
O2W Eu1 N2 79.98(13) . . ?
O2W Eu1 C010 96.18(12) . . ?
O2W Eu1 N1 141.42(13) . . ?
O2W Eu1 O4 92.71(13) . . ?
O2W Eu1 C022 76.46(13) . . ?
O3 Eu1 O2 78.94(12) . . ?
O3 Eu1 O1 147.60(12) . . ?
O3 Eu1 N2 65.15(13) . . ?
O3 Eu1 C010 154.41(12) . . ?
O3 Eu1 N1 136.98(12) . . ?
O3 Eu1 O4 126.56(12) . . ?
O3 Eu1 C022 18.22(13) . . ?
O1W Eu1 O2 95.37(13) . . ?
O1W Eu1 O1 79.55(13) . . ?
O1W Eu1 O2W 94.41(13) . . ?
O1W Eu1 O3 79.42(13) . . ?
O1W Eu1 N2 144.57(14) . . ?
O1W Eu1 C010 75.70(12) . . ?
O1W Eu1 N1 84.26(13) . . ?
O1W Eu1 O4 153.94(13) . . ?
O1W Eu1 C022 97.55(14) . . ?
N2 Eu1 C010 139.47(13) . . ?
N2 Eu1 O4 61.44(13) . . ?
N2 Eu1 C022 47.05(14) . . ?
N1 Eu1 N2 121.48(13) . . ?
N1 Eu1 C010 46.03(12) . . ?
N1 Eu1 O4 74.67(13) . . ?
N1 Eu1 C022 142.04(13) . . ?
O4 Eu1 C010 78.63(12) . . ?
O4 Eu1 C022 108.49(13) . . ?
C022 Eu1 C010 169.77(13) . . ?
C014 O2 Eu1 126.9(3) . . ?
C010 O1 Eu1 122.6(3) . . ?
C014 O2W Eu1 166.6(4) 4_566 . ?
C022 O3 Eu1 125.8(3) . . ?
C010 O1W Eu1 147.1(3) 2_655 . ?
C009 C007 H007 121.3 . . ?
C018 C007 H007 121.3 . . ?
C018 C007 C009 117.5(5) . . ?
C017 N2 Eu1 124.5(3) . . ?
C017 N2 C020 117.4(5) . . ?
C020 N2 Eu1 118.0(3) . . ?
C007 C009 C010 124.0(4) . . ?
N1 C009 C007 122.5(5) . . ?
N1 C009 C010 113.4(4) . . ?
O1 C010 Eu1 38.7(2) . . ?
O1 C010 O1W 125.9(4) . 2_645 ?
O1 C010 C009 116.8(4) . . ?
O1W C010 Eu1 157.0(3) 2_645 . ?
O1W C010 C009 117.4(4) 2_645 . ?
C009 C010 Eu1 80.5(3) . . ?
N1 C011 C014 112.9(4) . . ?
N1 C011 C015 121.3(4) . . ?
C015 C011 C014 125.7(4) . . ?
C009 N1 Eu1 119.3(3) . . ?
C009 N1 C011 119.9(4) . . ?
C011 N1 Eu1 120.6(3) . . ?
Eu1 O4 H4 117(6) . . ?
C019 O4 Eu1 125.5(3) . . ?
C019 O4 H4 117(6) . . ?
O2 C014 C011 115.8(4) . . ?
O2W C014 O2 125.4(5) 4_565 . ?
O2W C014 C011 118.8(4) 4_565 . ?
C011 C015 H015 120.8 . . ?
C011 C015 C018 118.5(5) . . ?
C018 C015 H015 120.8 . . ?
C101 C017 C019 119.6(5) . . ?
N2 C017 C101 123.8(5) . . ?
N2 C017 C019 116.6(5) . . ?
C007 C018 C015 120.1(5) . . ?
C007 C018 H018 120.0 . . ?
C015 C018 H018 120.0 . . ?
O4 C019 C017 111.8(5) . . ?
O5 C019 O4 123.8(5) . . ?
O5 C019 C017 124.4(5) . . ?
N2 C020 C022 113.9(5) . . ?
N2 C020 C027 122.2(5) . . ?
C027 C020 C022 123.9(5) . . ?
O3 C022 Eu1 36.0(2) . . ?
O3 C022 C020 116.8(4) . . ?
C020 C022 Eu1 81.0(3) . . ?
O6 C022 Eu1 159.9(5) . . ?
O6 C022 O3 124.7(6) . . ?
O6 C022 C020 118.5(5) . . ?
C020 C027 H027 119(5) . . ?
C028 C027 C020 119.4(5) . . ?
C028 C027 H027 122(5) . . ?
C101 C028 H028 120.7 . . ?
C027 C028 C101 118.7(5) . . ?
C027 C028 H028 120.7 . . ?

loop_
_geom_bond_atom_site_label_1
_geom_bond_atom_site_label_2
_geom_bond_distance
_geom_bond_site_symmetry_2
_geom_bond_publ_flag
C101 H101 0.9300 . ?
C101 C017 1.376(8) . ?
C101 C028 1.381(8) . ?
Eu1 O2 2.395(4) . ?
Eu1 O1 2.426(3) . ?
Eu1 O2W 2.336(3) . ?
Eu1 O3 2.354(4) . ?
Eu1 O1W 2.299(3) . ?
Eu1 N2 2.517(4) . ?
Eu1 C010 3.269(5) . ?
Eu1 N1 2.509(4) . ?
Eu1 O4 2.547(4) . ?
Eu1 C022 3.250(5) . ?
O2 C014 1.251(6) . ?
O1 C010 1.245(6) . ?
O2W C014 1.248(6) 4_566 ?
O3 C022 1.253(6) . ?
O1W C010 1.249(6) 2_655 ?
C007 H007 0.9300 . ?
C007 C009 1.388(7) . ?
C007 C018 1.382(8) . ?
N2 C017 1.326(7) . ?
N2 C020 1.345(7) . ?
C009 C010 1.500(7) . ?
C009 N1 1.327(6) . ?
C011 N1 1.338(6) . ?
C011 C014 1.498(7) . ?
C011 C015 1.382(7) . ?
O4 C019 1.340(7) . ?
O4 H4 0.78(9) . ?
C015 H015 0.9300 . ?
C015 C018 1.388(7) . ?
O5 C019 1.192(7) . ?
C017 C019 1.493(7) . ?
C018 H018 0.9300 . ?
C020 C022 1.515(8) . ?
C020 C027 1.384(8) . ?
C022 O6 1.232(7) . ?
C027 H027 0.86(7) . ?
C027 C028 1.369(9) . ?
C028 H028 0.9300 . ?

loop_
_geom_torsion_atom_site_label_1
_geom_torsion_atom_site_label_2
_geom_torsion_atom_site_label_3
_geom_torsion_atom_site_label_4
_geom_torsion
_geom_torsion_site_symmetry_1
_geom_torsion_site_symmetry_2
_geom_torsion_site_symmetry_3
_geom_torsion_site_symmetry_4
_geom_torsion_publ_flag
C101 C017 C019 O4 -176.6(5) . . . . ?
C101 C017 C019 O5 2.5(9) . . . . ?
Eu1 O2 C014 O2W -175.8(4) . . . 4_565 ?
Eu1 O2 C014 C011 4.3(6) . . . . ?
Eu1 O1 C010 O1W 156.1(4) . . . 2_645 ?
Eu1 O1 C010 C009 -22.3(6) . . . . ?
Eu1 O3 C022 C020 -7.2(7) . . . . ?
Eu1 O3 C022 O6 172.0(5) . . . . ?
Eu1 N2 C017 C101 178.6(4) . . . . ?
Eu1 N2 C017 C019 -1.4(7) . . . . ?
Eu1 N2 C020 C022 1.6(6) . . . . ?
Eu1 N2 C020 C027 -178.6(4) . . . . ?
Eu1 O4 C019 O5 176.7(5) . . . . ?
Eu1 O4 C019 C017 -4.3(7) . . . . ?
C007 C009 C010 Eu1 -174.2(5) . . . . ?
C007 C009 C010 O1 -160.3(5) . . . . ?
C007 C009 C010 O1W 21.2(7) . . . 2_645 ?
C007 C009 N1 Eu1 171.0(4) . . . . ?
C007 C009 N1 C011 -3.8(7) . . . . ?
N2 C017 C019 O4 3.5(7) . . . . ?
N2 C017 C019 O5 -177.5(6) . . . . ?
N2 C020 C022 Eu1 -1.1(4) . . . . ?
N2 C020 C022 O3 3.2(7) . . . . ?
N2 C020 C022 O6 -176.1(6) . . . . ?
N2 C020 C027 C028 -0.1(9) . . . . ?
C009 C007 C018 C015 3.2(8) . . . . ?
C010 C009 N1 Eu1 -9.8(5) . . . . ?
C010 C009 N1 C011 175.3(4) . . . . ?
C011 C015 C018 C007 -4.4(8) . . . . ?
N1 C009 C010 Eu1 6.6(4) . . . . ?
N1 C009 C010 O1 20.5(6) . . . . ?
N1 C009 C010 O1W -157.9(4) . . . 2_645 ?
N1 C011 C014 O2 -8.0(6) . . . . ?
N1 C011 C014 O2W 172.0(4) . . . 4_565 ?
N1 C011 C015 C018 1.6(8) . . . . ?
C014 C011 N1 Eu1 8.3(5) . . . . ?
C014 C011 N1 C009 -176.9(4) . . . . ?
C014 C011 C015 C018 -179.1(5) . . . . ?
C015 C011 N1 Eu1 -172.3(4) . . . . ?
C015 C011 N1 C009 2.5(7) . . . . ?
C015 C011 C014 O2 172.6(5) . . . . ?
C015 C011 C014 O2W -7.3(8) . . . 4_565 ?
C017 C101 C028 C027 0.3(10) . . . . ?
C017 N2 C020 C022 -179.4(5) . . . . ?
C017 N2 C020 C027 0.4(8) . . . . ?
C018 C007 C009 C010 -178.1(5) . . . . ?
C018 C007 C009 N1 1.0(7) . . . . ?
C020 N2 C017 C101 -0.3(8) . . . . ?
C020 N2 C017 C019 179.6(5) . . . . ?
C020 C027 C028 C101 -0.3(10) . . . . ?
C022 C020 C027 C028 179.6(6) . . . . ?
C027 C020 C022 Eu1 179.1(5) . . . . ?
C027 C020 C022 O3 -176.6(5) . . . . ?
C027 C020 C022 O6 4.2(9) . . . . ?
C028 C101 C017 N2 0.0(10) . . . . ?
C028 C101 C017 C019 -180.0(6) . . . . ?

loop_
_exptl_oxdiff_crystal_face_indexfrac_h
_exptl_oxdiff_crystal_face_indexfrac_k
_exptl_oxdiff_crystal_face_indexfrac_l
_exptl_oxdiff_crystal_face_x
_exptl_oxdiff_crystal_face_y
_exptl_oxdiff_crystal_face_z
-0.9970 0.9965 -0.0022 0.0727 0.0636 -0.0361
0.9970 -0.9965 0.0022 -0.0727 -0.0636 0.0361
2.0046 -7.9853 14.0321 -0.7031 -0.6152 -0.4533
-2.0046 7.9853 -14.0321 0.7031 0.6152 0.4533
-0.9979 -0.0012 1.0013 0.0213 -0.0175 -0.0653
0.9979 0.0012 -1.0013 -0.0213 0.0175 0.0653
1.0031 0.9975 -0.0032 -0.0322 0.0980 0.0069
2.0513 7.9670 12.9880 -0.3475 0.6780 -0.6436
-1.0031 -0.9975 0.0032 0.0322 -0.0980 -0.0069
-2.0513 -7.9670 -12.9880 0.3475 -0.6780 0.6436
